data_7156910
loop_
_publ_author_name
'Schulze, Daniel'
'Traber, Juliane'
'Ritter, Marcel'
'G\"orls, Helmar'
'Pohnert, Georg'
'Westerhausen, Matthias'

_publ_section_title
;
 Total syntheses of the bilirubin oxidation end product Z-BOX C and its
 isomeric form Z-BOX D.
;
_journal_issue 26
_journal_name_full 'Organic &amp; biomolecular chemistry'
_journal_page_first 6489
_journal_page_last 6496
_journal_paper_doi 10.1039/c9ob01117j
_journal_volume 17
_journal_year 2019
_chemical_formula_moiety 'C15 H17 N O7 S'
_chemical_formula_sum 'C15 H17 N O7 S'
_chemical_formula_weight 355.36
_space_group_IT_number 14
_space_group_name_Hall '-P 2yn'
_space_group_name_H-M_alt 'P 1 21/n 1'
_symmetry_cell_setting monoclinic
_symmetry_space_group_name_Hall '-P 2yn'
_symmetry_space_group_name_H-M 'P 1 21/n 1'
_atom_sites_solution_hydrogens difmap
_atom_sites_solution_primary direct
_atom_sites_solution_secondary difmap
_audit_creation_method SHELXL-97
_audit_update_record
;
2019-05-13 deposited with the CCDC.    2019-06-07 downloaded from the CCDC.
;
_cell_angle_alpha 90
_cell_angle_beta 96.925(1)
_cell_angle_gamma 90
_cell_formula_units_Z 4
_cell_length_a 7.2163(2)
_cell_length_b 12.4415(2)
_cell_length_c 17.8306(4)
_cell_measurement_reflns_used 9494
_cell_measurement_temperature 133(2)
_cell_measurement_theta_max 27.48
_cell_measurement_theta_min 2.00
_cell_volume 1589.18(6)
_computing_cell_refinement DENZO
_computing_data_collection COLLECT
_computing_data_reduction DENZO
_computing_molecular_graphics SHELXTL/PC
_computing_publication_material SHELXL-97
_computing_structure_refinement 'SHELXL-97 (Sheldrick, 2008)'
_computing_structure_solution 'SHELXS-97 (Sheldrick, 2008)'
_diffrn_ambient_temperature 133(2)
_diffrn_measured_fraction_theta_full 0.996
_diffrn_measured_fraction_theta_max 0.996
_diffrn_measurement_device_type KappaCCD
_diffrn_measurement_method 'phi- + omega-scan'
_diffrn_radiation_monochromator graphite
_diffrn_radiation_source 'fine-focus sealed tube'
_diffrn_radiation_type MoK\a
_diffrn_radiation_wavelength 0.71073
_diffrn_reflns_av_R_equivalents 0.0277
_diffrn_reflns_av_sigmaI/netI 0.0305
_diffrn_reflns_limit_h_max 9
_diffrn_reflns_limit_h_min -5
_diffrn_reflns_limit_k_max 16
_diffrn_reflns_limit_k_min -15
_diffrn_reflns_limit_l_max 23
_diffrn_reflns_limit_l_min -23
_diffrn_reflns_number 9494
_diffrn_reflns_theta_full 27.48
_diffrn_reflns_theta_max 27.48
_diffrn_reflns_theta_min 2.00
_exptl_absorpt_coefficient_mu 0.242
_exptl_absorpt_correction_T_max 0.7456
_exptl_absorpt_correction_T_min 0.6978
_exptl_absorpt_correction_type multi-scan
_exptl_absorpt_process_details 'SADABS, Bruker-AXS, 2002'
_exptl_crystal_colour colourless
_exptl_crystal_density_diffrn 1.485
_exptl_crystal_density_method 'not measured'
_exptl_crystal_description prism
_exptl_crystal_F_000 744
_exptl_crystal_size_max 0.108
_exptl_crystal_size_mid 0.088
_exptl_crystal_size_min 0.082
_refine_diff_density_max 0.434
_refine_diff_density_min -0.440
_refine_diff_density_rms 0.080
_refine_ls_extinction_method none
_refine_ls_goodness_of_fit_ref 1.204
_refine_ls_hydrogen_treatment refall
_refine_ls_matrix_type full
_refine_ls_number_parameters 285
_refine_ls_number_reflns 3633
_refine_ls_number_restraints 0
_refine_ls_restrained_S_all 1.204
_refine_ls_R_factor_all 0.0569
_refine_ls_R_factor_gt 0.0516
_refine_ls_shift/su_max 0.000
_refine_ls_shift/su_mean 0.000
_refine_ls_structure_factor_coef Fsqd
_refine_ls_weighting_details 'calc w=1/[\s^2^(Fo^2^)+(0.0248P)^2^+3.1470P] where P=(Fo^2^+2Fc^2^)/3'
_refine_ls_weighting_scheme calc
_refine_ls_wR_factor_gt 0.1210
_refine_ls_wR_factor_ref 0.1231
_reflns_number_gt 3350
_reflns_number_total 3633
_reflns_threshold_expression >2sigma(I)
_cod_data_source_file c9ob01117j2.cif
_cod_data_source_block FO6808
_cod_depositor_comments 'Adding full bibliography for 7156910--7156913.cif.'
_cod_original_sg_symbol_H-M 'P 21/n'
_cod_database_code 7156910

loop_
_symmetry_equiv_pos_as_xyz
'x, y, z'
'-x+1/2, y+1/2, -z+1/2'
'-x, -y, -z'
'x-1/2, -y-1/2, z-1/2'

loop_
_atom_site_label
_atom_site_type_symbol
_atom_site_fract_x
_atom_site_fract_y
_atom_site_fract_z
_atom_site_U_iso_or_equiv
_atom_site_adp_type
_atom_site_occupancy
_atom_site_symmetry_multiplicity
_atom_site_calc_flag
S1 S 0.50009(8) 0.22966(5) 0.35148(3) 0.01678(15) Uani 1 1 d
O1 O 0.6853(2) 0.37090(13) 0.53276(9) 0.0162(3) Uani 1 1 d
O2 O 0.6381(3) 0.68751(13) 0.41305(10) 0.0188(4) Uani 1 1 d
H1O2 H 0.533(5) 0.678(3) 0.433(2) 0.040(10) Uiso 1 1 d
O3 O 1.0310(2) 0.42710(14) 0.37956(10) 0.0200(4) Uani 1 1 d
O4 O 0.9336(3) 0.48366(15) 0.26197(10) 0.0230(4) Uani 1 1 d
O5 O 0.4308(2) 0.33614(13) 0.39210(9) 0.0159(3) Uani 1 1 d
O6 O 0.5820(3) 0.26317(15) 0.28624(10) 0.0233(4) Uani 1 1 d
O7 O 0.3382(3) 0.16324(15) 0.34473(11) 0.0259(4) Uani 1 1 d
N1 N 0.7579(3) 0.52901(16) 0.47566(11) 0.0147(4) Uani 1 1 d
H1N1 H 0.836(4) 0.553(2) 0.5141(16) 0.017(7) Uiso 1 1 d
C1 C 0.6726(3) 0.43361(18) 0.47905(13) 0.0136(4) Uani 1 1 d
C2 C 0.5542(3) 0.42204(18) 0.40464(13) 0.0142(4) Uani 1 1 d
C3 C 0.5677(3) 0.50778(19) 0.36156(13) 0.0150(4) Uani 1 1 d
C4 C 0.7109(3) 0.58428(18) 0.40356(13) 0.0155(5) Uani 1 1 d
C5 C 0.8834(3) 0.6006(2) 0.36169(14) 0.0180(5) Uani 1 1 d
H5B H 0.984(4) 0.636(2) 0.3971(17) 0.023(8) Uiso 1 1 d
H5A H 0.848(4) 0.645(2) 0.3184(17) 0.023(8) Uiso 1 1 d
C6 C 0.9586(3) 0.4951(2) 0.33727(13) 0.0162(5) Uani 1 1 d
C7 C 0.9944(4) 0.3820(3) 0.23370(16) 0.0279(6) Uani 1 1 d
H7C H 0.894(5) 0.328(3) 0.239(2) 0.043(10) Uiso 1 1 d
H7B H 1.007(4) 0.392(2) 0.1812(18) 0.025(8) Uiso 1 1 d
H7A H 1.113(6) 0.360(3) 0.260(2) 0.051(11) Uiso 1 1 d
C8 C 0.4654(4) 0.5373(2) 0.28734(15) 0.0223(5) Uani 1 1 d
H8C H 0.385(4) 0.481(2) 0.2657(17) 0.022(7) Uiso 1 1 d
H8B H 0.556(5) 0.556(3) 0.2504(19) 0.034(9) Uiso 1 1 d
H8A H 0.388(5) 0.597(3) 0.2928(19) 0.036(9) Uiso 1 1 d
C9 C 0.6720(3) 0.17935(18) 0.41961(13) 0.0167(5) Uani 1 1 d
C10 C 0.6188(4) 0.1230(2) 0.48090(15) 0.0204(5) Uani 1 1 d
H10 H 0.488(4) 0.108(2) 0.4823(16) 0.022(7) Uiso 1 1 d
C11 C 0.7537(4) 0.0937(2) 0.53909(15) 0.0222(5) Uani 1 1 d
H11 H 0.720(5) 0.058(3) 0.581(2) 0.038(9) Uiso 1 1 d
C12 C 0.9413(4) 0.12156(19) 0.53749(14) 0.0204(5) Uani 1 1 d
C13 C 0.9909(3) 0.1759(2) 0.47494(14) 0.0196(5) Uani 1 1 d
H13 H 1.120(4) 0.196(2) 0.4703(16) 0.021(7) Uiso 1 1 d
C14 C 0.8584(3) 0.20432(19) 0.41504(14) 0.0173(5) Uani 1 1 d
H14 H 0.893(4) 0.240(2) 0.3686(15) 0.010(6) Uiso 1 1 d
C15 C 1.0848(4) 0.0944(2) 0.60295(17) 0.0283(6) Uani 1 1 d
H15C H 1.067(6) 0.130(3) 0.650(2) 0.063(13) Uiso 1 1 d
H15B H 1.087(6) 0.021(4) 0.613(2) 0.067(13) Uiso 1 1 d
H15A H 1.210(7) 0.119(4) 0.594(2) 0.068(13) Uiso 1 1 d

loop_
_atom_site_aniso_label
_atom_site_aniso_U_11
_atom_site_aniso_U_22
_atom_site_aniso_U_33
_atom_site_aniso_U_23
_atom_site_aniso_U_13
_atom_site_aniso_U_12
S1 0.0174(3) 0.0144(3) 0.0180(3) -0.0038(2) -0.0001(2) -0.0007(2)
O1 0.0177(8) 0.0156(8) 0.0155(8) 0.0019(6) 0.0025(6) 0.0021(6)
O2 0.0196(9) 0.0127(8) 0.0247(9) -0.0003(7) 0.0047(7) 0.0007(7)
O3 0.0212(9) 0.0190(8) 0.0189(8) -0.0001(7) -0.0011(7) 0.0020(7)
O4 0.0243(9) 0.0300(10) 0.0146(8) -0.0005(7) 0.0017(7) 0.0016(8)
O5 0.0136(8) 0.0129(8) 0.0211(8) -0.0027(6) 0.0011(6) -0.0007(6)
O6 0.0297(10) 0.0235(9) 0.0167(8) -0.0032(7) 0.0022(7) 0.0026(8)
O7 0.0209(9) 0.0204(9) 0.0349(10) -0.0061(8) -0.0029(8) -0.0062(7)
N1 0.0173(9) 0.0144(9) 0.0121(9) -0.0005(7) 0.0002(7) -0.0019(8)
C1 0.0127(10) 0.0148(10) 0.0139(10) -0.0018(8) 0.0041(8) 0.0023(8)
C2 0.0135(10) 0.0128(10) 0.0160(11) -0.0023(8) 0.0012(8) -0.0013(8)
C3 0.0126(10) 0.0166(11) 0.0158(10) -0.0012(9) 0.0012(8) 0.0010(8)
C4 0.0192(11) 0.0129(10) 0.0139(10) 0.0015(8) 0.0001(9) 0.0000(9)
C5 0.0195(11) 0.0168(11) 0.0177(11) 0.0030(9) 0.0021(9) -0.0005(9)
C6 0.0100(10) 0.0213(11) 0.0177(11) -0.0007(9) 0.0030(8) -0.0034(9)
C7 0.0265(14) 0.0366(16) 0.0214(13) -0.0099(11) 0.0065(11) 0.0009(12)
C8 0.0226(12) 0.0242(13) 0.0183(12) 0.0031(10) -0.0053(10) 0.0003(11)
C9 0.0179(11) 0.0120(10) 0.0199(11) -0.0019(9) 0.0007(9) 0.0022(9)
C10 0.0192(12) 0.0162(11) 0.0267(13) -0.0001(10) 0.0063(10) -0.0020(9)
C11 0.0271(13) 0.0181(12) 0.0221(12) 0.0021(10) 0.0057(10) 0.0005(10)
C12 0.0252(12) 0.0143(11) 0.0211(12) -0.0022(9) 0.0005(10) 0.0015(9)
C13 0.0180(11) 0.0173(11) 0.0236(12) -0.0027(9) 0.0032(10) 0.0001(9)
C14 0.0188(11) 0.0142(11) 0.0193(11) -0.0006(9) 0.0043(9) 0.0014(9)
C15 0.0351(16) 0.0229(14) 0.0241(14) 0.0008(11) -0.0080(12) 0.0038(12)

loop_
_atom_type_symbol
_atom_type_description
_atom_type_scat_dispersion_real
_atom_type_scat_dispersion_imag
_atom_type_scat_source
C C 0.0033 0.0016 'International Tables Vol C Tables 4.2.6.8 and 6.1.1.4'
H H 0.0000 0.0000 'International Tables Vol C Tables 4.2.6.8 and 6.1.1.4'
N N 0.0061 0.0033 'International Tables Vol C Tables 4.2.6.8 and 6.1.1.4'
O O 0.0106 0.0060 'International Tables Vol C Tables 4.2.6.8 and 6.1.1.4'
S S 0.1246 0.1234 'International Tables Vol C Tables 4.2.6.8 and 6.1.1.4'

loop_
_geom_angle_atom_site_label_1
_geom_angle_atom_site_label_2
_geom_angle_atom_site_label_3
_geom_angle
O7 S1 O6 121.06(12)
O7 S1 O5 102.61(10)
O6 S1 O5 107.82(10)
O7 S1 C9 110.97(12)
O6 S1 C9 110.04(11)
O5 S1 C9 102.37(10)
C4 O2 H1O2 106(2)
C6 O4 C7 115.5(2)
C2 O5 S1 118.33(14)
C1 N1 C4 113.38(19)
C1 N1 H1N1 121.2(19)
C4 N1 H1N1 125.4(19)
O1 C1 N1 127.2(2)
O1 C1 C2 127.6(2)
N1 C1 C2 105.15(19)
C3 C2 O5 128.0(2)
C3 C2 C1 111.3(2)
O5 C2 C1 120.16(19)
C2 C3 C8 130.8(2)
C2 C3 C4 108.0(2)
C8 C3 C4 121.1(2)
O2 C4 N1 112.00(19)
O2 C4 C3 112.76(19)
N1 C4 C3 102.07(18)
O2 C4 C5 105.89(18)
N1 C4 C5 111.88(19)
C3 C4 C5 112.43(19)
C6 C5 C4 111.51(19)
C6 C5 H5B 107.9(17)
C4 C5 H5B 108.6(17)
C6 C5 H5A 110.1(18)
C4 C5 H5A 108.3(18)
H5B C5 H5A 111(2)
O3 C6 O4 123.1(2)
O3 C6 C5 125.0(2)
O4 C6 C5 111.9(2)
O4 C7 H7C 108(2)
O4 C7 H7B 106.9(19)
H7C C7 H7B 110(3)
O4 C7 H7A 111(2)
H7C C7 H7A 112(3)
H7B C7 H7A 109(3)
C3 C8 H8C 112.8(18)
C3 C8 H8B 110.3(19)
H8C C8 H8B 108(3)
C3 C8 H8A 110(2)
H8C C8 H8A 106(3)
H8B C8 H8A 109(3)
C10 C9 C14 121.2(2)
C10 C9 S1 119.18(19)
C14 C9 S1 119.34(19)
C11 C10 C9 119.1(2)
C11 C10 H10 122.0(18)
C9 C10 H10 118.9(18)
C10 C11 C12 120.9(2)
C10 C11 H11 120(2)
C12 C11 H11 119(2)
C13 C12 C11 118.7(2)
C13 C12 C15 120.9(2)
C11 C12 C15 120.4(2)
C12 C13 C14 121.4(2)
C12 C13 H13 122.1(17)
C14 C13 H13 116.5(17)
C13 C14 C9 118.5(2)
C13 C14 H14 122.2(15)
C9 C14 H14 119.2(15)
C12 C15 H15C 115(3)
C12 C15 H15B 111(3)
H15C C15 H15B 107(4)
C12 C15 H15A 112(3)
H15C C15 H15A 102(3)
H15B C15 H15A 109(4)

loop_
_geom_bond_atom_site_label_1
_geom_bond_atom_site_label_2
_geom_bond_distance
S1 O7 1.4242(18)
S1 O6 1.4289(19)
S1 O5 1.6177(17)
S1 C9 1.744(2)
O1 C1 1.230(3)
O2 C4 1.405(3)
O2 H1O2 0.89(4)
O3 C6 1.209(3)
O4 C6 1.341(3)
O4 C7 1.449(3)
O5 C2 1.392(3)
N1 C1 1.342(3)
N1 C4 1.461(3)
N1 H1N1 0.89(3)
C1 C2 1.496(3)
C2 C3 1.325(3)
C3 C8 1.482(3)
C3 C4 1.532(3)
C4 C5 1.540(3)
C5 C6 1.505(3)
C5 H5B 1.01(3)
C5 H5A 0.96(3)
C7 H7C 1.00(4)
C7 H7B 0.96(3)
C7 H7A 0.96(4)
C8 H8C 0.96(3)
C8 H8B 1.01(3)
C8 H8A 0.95(4)
C9 C10 1.391(3)
C9 C14 1.393(3)
C10 C11 1.383(4)
C10 H10 0.97(3)
C11 C12 1.401(4)
C11 H11 0.93(4)
C12 C13 1.387(4)
C12 C15 1.502(4)
C13 C14 1.391(3)
C13 H13 0.98(3)
C14 H14 1.00(3)
C15 H15C 0.98(4)
C15 H15B 0.93(5)
C15 H15A 0.98(5)
